data_7041678
loop_
_publ_author_name
'Zhao, Xiao-Qing'
'Wang, Jin'
'Bao, Dong-Xu'
'Xiang, Shuo'
'Liu, Ya-Jun'
'Li, Yun-Chun'

_publ_section_title
;
 The ferromagnetic [Ln2Co6] heterometallic complexes.
;
_journal_issue 7
_journal_name_full 'Dalton transactions (Cambridge, England : 2003)'
_journal_page_first 2196
_journal_page_last 2203
_journal_paper_doi 10.1039/c6dt04375e
_journal_volume 46
_journal_year 2017
_chemical_formula_moiety 'C74 H100 Cl6 Co6 Gd2 N8 O26, C H2 Cl2'
_chemical_formula_sum 'C75 H102 Cl8 Co6 Gd2 N8 O26'
_chemical_formula_weight 2483.32
_space_group_crystal_system triclinic
_space_group_IT_number 2
_space_group_name_Hall '-P 1'
_space_group_name_H-M_alt 'P -1'
_symmetry_space_group_name_Hall '-P 1'
_symmetry_space_group_name_H-M 'P -1'
_atom_sites_solution_hydrogens mixed
_atom_sites_solution_primary direct
_audit_creation_date 2016-12-13
_audit_creation_method
;
Olex2 1.2
(compiled 2016.11.30 svn.r3356 for OlexSys, GUI svn.r5269)
;
_audit_update_record
;
2016-12-13 deposited with the CCDC.
2017-01-11 downloaded from the CCDC.
;
_cell_angle_alpha 112.443(4)
_cell_angle_beta 101.304(4)
_cell_angle_gamma 110.312(4)
_cell_formula_units_Z 1
_cell_length_a 14.1100(6)
_cell_length_b 14.4733(7)
_cell_length_c 15.5524(7)
_cell_measurement_reflns_used 10361
_cell_measurement_temperature 122.2(3)
_cell_measurement_theta_max 28.7130
_cell_measurement_theta_min 3.3340
_cell_volume 2547.6(3)
_computing_cell_refinement
;
CrysAlisPro, Agilent Technologies,
Version 1.171.36.32 (release 02-08-2013 CrysAlis171 .NET)
(compiled Aug  2 2013,16:46:58)
;
_computing_data_collection
;
CrysAlisPro, Agilent Technologies,
Version 1.171.36.32 (release 02-08-2013 CrysAlis171 .NET)
(compiled Aug  2 2013,16:46:58)
;
_computing_data_reduction
;
CrysAlisPro, Agilent Technologies,
Version 1.171.36.32 (release 02-08-2013 CrysAlis171 .NET)
(compiled Aug  2 2013,16:46:58)
;
_computing_molecular_graphics 'Olex2 (Dolomanov et al., 2009)'
_computing_publication_material 'Olex2 (Dolomanov et al., 2009)'
_computing_structure_refinement 'XL (Sheldrick, 2008)'
_computing_structure_solution 'SIR2004 (Burla et al., 2007)'
_diffrn_ambient_temperature 122.2(3)
_diffrn_detector_area_resol_mean 16.2116
_diffrn_measured_fraction_theta_full 0.9987
_diffrn_measured_fraction_theta_max 0.6178
_diffrn_measurement_details
;
#__ type_ start__ end____ width___ exp.time_
  1 omega   23.00   60.00   1.0000    5.0000
omega____ theta____ kappa____ phi______ frames
    -       18.3497  -99.0000   90.0000 37

#__ type_ start__ end____ width___ exp.time_
  2 omega  -12.00   16.00   1.0000    5.0000
omega____ theta____ kappa____ phi______ frames
    -       18.3497   77.0000  -60.0000 28

#__ type_ start__ end____ width___ exp.time_
  3 omega   -5.00   70.00   1.0000    5.0000
omega____ theta____ kappa____ phi______ frames
    -       18.3497   77.0000    0.0000 75

#__ type_ start__ end____ width___ exp.time_
  4 omega    2.00   72.00   1.0000    5.0000
omega____ theta____ kappa____ phi______ frames
    -       18.3497   57.0000 -150.0000 70

#__ type_ start__ end____ width___ exp.time_
  5 omega  -46.00   51.00   1.0000    5.0000
omega____ theta____ kappa____ phi______ frames
    -       18.3497  -19.0000    0.0000 97

#__ type_ start__ end____ width___ exp.time_
  6 omega   57.00   94.00   1.0000    5.0000
omega____ theta____ kappa____ phi______ frames
    -       18.3497 -178.0000   30.0000 37

#__ type_ start__ end____ width___ exp.time_
  7 omega  -86.00  -17.00   1.0000    5.0000
omega____ theta____ kappa____ phi______ frames
    -      -18.5841    0.0000   60.0000 69
;
_diffrn_measurement_device_type 'SuperNova, Single source at offset, Eos'
_diffrn_measurement_method '\w scans'
_diffrn_orient_matrix_UB_11 0.0122056000
_diffrn_orient_matrix_UB_12 0.0576215000
_diffrn_orient_matrix_UB_13 0.0252523000
_diffrn_orient_matrix_UB_21 -0.0566100000
_diffrn_orient_matrix_UB_22 -0.0161782000
_diffrn_orient_matrix_UB_23 -0.0142484000
_diffrn_orient_matrix_UB_31 0.0012485000
_diffrn_orient_matrix_UB_32 -0.0027488000
_diffrn_orient_matrix_UB_33 0.0447510000
_diffrn_radiation_monochromator mirror
_diffrn_radiation_type 'Mo K\a'
_diffrn_radiation_wavelength 0.7107
_diffrn_reflns_av_R_equivalents 0.0339
_diffrn_reflns_av_unetI/netI 0.0532
_diffrn_reflns_Laue_measured_fraction_full 0.998
_diffrn_reflns_Laue_measured_fraction_max 0.998
_diffrn_reflns_limit_h_max 16
_diffrn_reflns_limit_h_min -16
_diffrn_reflns_limit_k_max 17
_diffrn_reflns_limit_k_min -14
_diffrn_reflns_limit_l_max 18
_diffrn_reflns_limit_l_min -18
_diffrn_reflns_number 18571
_diffrn_reflns_point_group_measured_fraction_full 0.998
_diffrn_reflns_point_group_measured_fraction_max 0.998
_diffrn_reflns_theta_full 25.009
_diffrn_reflns_theta_max 25.009
_diffrn_reflns_theta_min 2.878
_diffrn_source 'SuperNova (Mo) X-ray Source'
_exptl_absorpt_coefficient_mu 2.513
_exptl_absorpt_correction_T_max 1.00000
_exptl_absorpt_correction_T_min 0.85839
_exptl_absorpt_correction_type multi-scan
_exptl_absorpt_process_details
;
CrysAlisPro, Agilent Technologies,
Version 1.171.36.32 (release 02-08-2013 CrysAlis171 .NET)
(compiled Aug  2 2013,16:46:58)
Empirical absorption correction using spherical harmonics,
 implemented in SCALE3 ABSPACK scaling algorithm.
;
_exptl_crystal_colour violet
_exptl_crystal_density_diffrn 1.619
_exptl_crystal_description block
_exptl_crystal_F_000 1242
_exptl_crystal_size_max 0.12
_exptl_crystal_size_mid 0.1
_exptl_crystal_size_min 0.06
_refine_diff_density_max 1.440
_refine_diff_density_min -1.266
_refine_diff_density_rms 0.124
_refine_ls_extinction_method none
_refine_ls_goodness_of_fit_ref 1.046
_refine_ls_hydrogen_treatment constr
_refine_ls_matrix_type full
_refine_ls_number_parameters 625
_refine_ls_number_reflns 8978
_refine_ls_number_restraints 90
_refine_ls_restrained_S_all 1.061
_refine_ls_R_factor_all 0.0471
_refine_ls_R_factor_gt 0.0406
_refine_ls_shift/su_max 0.001
_refine_ls_shift/su_mean 0.000
_refine_ls_structure_factor_coef Fsqd
_refine_ls_weighting_details 'w=1/[\s^2^(Fo^2^)+(0.0400P)^2^+8.4260P] where P=(Fo^2^+2Fc^2^)/3'
_refine_ls_weighting_scheme calc
_refine_ls_wR_factor_gt 0.0997
_refine_ls_wR_factor_ref 0.1045
_reflns_Friedel_coverage 0.000
_reflns_number_gt 7961
_reflns_number_total 8978
_reflns_threshold_expression 'I > 2\s(I)'
_cod_data_source_file c6dt04375e2.cif
_cod_data_source_block p150407j
_cod_depositor_comments 'Adding full bibliography for 7041675--7041678.cif.'
_cod_original_cell_volume 2547.6(2)
_cod_database_code 7041678
_chemical_oxdiff_formula C1H1O1N1MN1
_chemical_oxdiff_usercomment ZXQ
_shelx_space_group_comment
;
The symmetry employed for this shelxl refinement is uniquely defined
by the following loop, which should always be used as a source of
symmetry information in preference to the above space-group names.
They are only intended as comments.
;
_shelx_estimated_absorpt_t_max 0.864
_shelx_estimated_absorpt_t_min 0.752
_reflns_odcompleteness_completeness 99.87
_reflns_odcompleteness_iscentric 1
_reflns_odcompleteness_theta 26.32
_olex2_refinement_description
;
1. Fixed Uiso
 At 1.2 times of:
  All C(H) groups, All C(H,H) groups, All O(H) groups
 At 1.5 times of:
  All C(H,H,H) groups
2. Restrained distances
 C18A-C16 = C18-C16 = C19-C16 = C19A-C16 = C20-C16 = C20A-C16
 1.52 with sigma of 0.02
3. Uiso/Uaniso restraints and constraints
C18 \\sim C19 \\sim C20 \\sim C24 \\sim C38 \\sim Cl5 \\sim C18A \\sim C16:
within 1.7A with sigma of 0.005 and sigma for terminal atoms of 0.01
Uanis(C18) \\sim Ueq, Uanis(C19) \\sim Ueq, Uanis(C20) \\sim Ueq, Uanis(C24)
\\sim Ueq, Uanis(C38) \\sim Ueq, Uanis(Cl5) \\sim Ueq, Uanis(C18A) \\sim Ueq,
Uanis(C16) \\sim Ueq: with sigma of 0.005 and sigma for terminal atoms of 0.01
Uanis(C20) = Uanis(C20A)
Uanis(C18) = Uanis(C18A)
Uanis(C19) = Uanis(C19A)
Uanis(C24) = Uanis(C24A)
Uanis(C25) = Uanis(C25A)
4. Others
 Sof(C20A)=Sof(H20D)=Sof(H20E)=Sof(H20F)=1-FVAR(1)
 Sof(C20)=Sof(H20A)=Sof(H20B)=Sof(H20C)=FVAR(1)
 Sof(C18A)=Sof(H18D)=Sof(H18E)=Sof(H18F)=1-FVAR(2)
 Sof(C18)=Sof(H18A)=Sof(H18B)=Sof(H18C)=FVAR(2)
 Sof(C19A)=Sof(H19D)=Sof(H19E)=Sof(H19F)=1-FVAR(3)
 Sof(C19)=Sof(H19A)=Sof(H19B)=Sof(H19C)=FVAR(3)
 Sof(C24A)=Sof(H24D)=Sof(H24E)=Sof(H24F)=1-FVAR(4)
 Sof(C24)=Sof(H24A)=Sof(H24B)=Sof(H24C)=FVAR(4)
 Sof(C25A)=Sof(H25D)=Sof(H25E)=Sof(H25F)=1-FVAR(5)
 Sof(C25)=Sof(H25A)=Sof(H25B)=Sof(H25C)=FVAR(5)
 Fixed Sof: Cl4(0.5) Cl5(0.5) C38(0.5) H38A(0.5) H38B(0.5) C23A(0.5) H23A(0.5)
 H23B(0.5) H23C(0.5) C23(0.5) H23D(0.5) H23E(0.5) H23F(0.5)
5.a Riding coordinates:
 O1(H1), O2(H2A)
5.b Secondary CH2 refined with riding coordinates:
 C38(H38A,H38B)
5.c Aromatic/amide H refined with riding coordinates:
 C2(H2), C3(H3), C4(H4), C7(H7), C8(H8), C9(H9), C12(H12), C13(H13), C14(H14)
5.d Idealised Me refined as rotating group:
 C18(H18A,H18B,H18C), C19(H19A,H19B,H19C), C20(H20A,H20B,H20C), C24(H24A,H24B,
 H24C), C25(H25A,H25B,H25C), C28(H28A,H28B,H28C), C29(H29A,H29B,H29C), C30(H30A,
 H30B,H30C), C33(H33A,H33B,H33C), C34(H34A,H34B,H34C), C35(H35A,H35B,H35C),
 C37(H37A,H37B,H37C), C20A(H20D,H20E,H20F), C18A(H18D,H18E,H18F), C19A(H19D,
 H19E,H19F), C24A(H24D,H24E,H24F), C25A(H25D,H25E,H25F), C23A(H23A,H23B,H23C),
 C23(H23D,H23E,H23F)
;
_shelx_shelxl_version_number 2014/7
_olex2_submission_special_instructions 'No special instructions were received'

loop_
_space_group_symop_operation_xyz
'x, y, z'
'-x, -y, -z'

loop_
_atom_site_label
_atom_site_type_symbol
_atom_site_fract_x
_atom_site_fract_y
_atom_site_fract_z
_atom_site_U_iso_or_equiv
_atom_site_adp_type
_atom_site_occupancy
_atom_site_site_symmetry_order
_atom_site_calc_flag
_atom_site_refinement_flags_posn
_atom_site_refinement_flags_adp
_atom_site_refinement_flags_occupancy
_atom_site_disorder_assembly
_atom_site_disorder_group
Gd1 Gd 0.44211(2) 0.38064(2) 0.03524(2) 0.01680(8) Uani 1 1 d . . . . .
Co1 Co 0.44858(5) 0.51746(6) 0.27536(5) 0.01889(15) Uani 1 1 d . . . . .
Co2 Co 0.44209(5) 0.67445(5) 0.18515(4) 0.01795(15) Uani 1 1 d . . . . .
Co3 Co 0.68679(6) 0.66962(6) 0.21201(5) 0.02337(17) Uani 1 1 d . . . . .
Cl1 Cl 0.94172(13) 0.73868(15) 0.39037(12) 0.0526(4) Uani 1 1 d . . . . .
Cl2 Cl 0.91345(15) 0.97459(16) 0.38986(14) 0.0585(5) Uani 1 1 d . . . . .
Cl3 Cl 0.47296(13) 0.97203(13) 0.35358(11) 0.0429(4) Uani 1 1 d . . . . .
Cl4 Cl 0.9499(4) 0.3132(4) 0.3528(4) 0.0894(16) Uani 0.5 1 d . . P . .
Cl5 Cl 0.9542(6) 0.1226(7) 0.2085(7) 0.164(3) Uani 0.5 1 d . U P . .
C1 C 0.8332(4) 0.6073(5) 0.3468(4) 0.0313(13) Uani 1 1 d . . . . .
C2 C 0.8506(5) 0.5345(6) 0.3767(4) 0.0362(14) Uani 1 1 d . . . . .
H2 H 0.9197 0.5525 0.4166 0.043 Uiso 1 1 calc R . . . .
C3 C 0.7597(5) 0.4326(5) 0.3442(4) 0.0360(14) Uani 1 1 d . . . . .
H3 H 0.7672 0.3804 0.3621 0.043 Uiso 1 1 calc R . . . .
C4 C 0.6594(5) 0.4093(5) 0.2859(4) 0.0290(12) Uani 1 1 d . . . . .
H4 H 0.5986 0.3413 0.2639 0.035 Uiso 1 1 calc R . . . .
C5 C 0.6491(4) 0.4882(4) 0.2597(3) 0.0209(11) Uani 1 1 d . . . . .
C6 C 0.8041(5) 0.9177(6) 0.4229(5) 0.0476(17) Uani 1 1 d . . . . .
C7 C 0.8004(6) 0.9810(6) 0.5147(5) 0.058(2) Uani 1 1 d . . . . .
H7 H 0.8568 1.0527 0.5617 0.070 Uiso 1 1 calc R . . . .
C8 C 0.7107(6) 0.9326(7) 0.5316(5) 0.061(2) Uani 1 1 d . . . . .
H8 H 0.7054 0.9719 0.5922 0.073 Uiso 1 1 calc R . . . .
C9 C 0.6310(6) 0.8323(6) 0.4652(4) 0.0488(18) Uani 1 1 d . . . . .
H9 H 0.5707 0.7997 0.4792 0.059 Uiso 1 1 calc R . . . .
C10 C 0.6376(4) 0.7738(4) 0.3717(4) 0.0244(11) Uani 1 1 d . . . . .
C11 C 0.5512(5) 0.9547(5) 0.2808(4) 0.0305(13) Uani 1 1 d . . . . .
C12 C 0.6196(5) 1.0448(5) 0.2770(4) 0.0383(14) Uani 1 1 d . . . . .
H12 H 0.6246 1.1159 0.3112 0.046 Uiso 1 1 calc R . . . .
C13 C 0.6821(5) 1.0257(5) 0.2194(5) 0.0422(15) Uani 1 1 d . . . . .
H13 H 0.7289 1.0845 0.2134 0.051 Uiso 1 1 calc R . . . .
C14 C 0.6747(5) 0.9194(5) 0.1711(4) 0.0308(13) Uani 1 1 d . . . . .
H14 H 0.7172 0.9061 0.1337 0.037 Uiso 1 1 calc R . . . .
C15 C 0.6025(4) 0.8339(4) 0.1801(3) 0.0210(11) Uani 1 1 d . . . . .
C16 C 0.2939(6) 0.1527(6) 0.1705(5) 0.0594(17) Uani 1 1 d D U . . .
C17 C 0.3456(5) 0.2638(5) 0.1686(4) 0.0311(13) Uani 1 1 d . . . . .
C18 C 0.3943(13) 0.1264(16) 0.1908(17) 0.073(3) Uani 0.56(3) 1 d D U P A 1
H18A H 0.4224 0.1214 0.1386 0.110 Uiso 0.56(3) 1 calc GR . P A 1
H18B H 0.3703 0.0560 0.1914 0.110 Uiso 0.56(3) 1 calc GR . P A 1
H18C H 0.4507 0.1858 0.2546 0.110 Uiso 0.56(3) 1 calc GR . P A 1
C19 C 0.203(5) 0.058(4) 0.076(4) 0.067(4) Uani 0.31(9) 1 d D U P A 1
H19A H 0.1437 0.0751 0.0641 0.100 Uiso 0.31(9) 1 calc GR . P A 1
H19B H 0.1791 -0.0094 0.0822 0.100 Uiso 0.31(9) 1 calc GR . P A 1
H19C H 0.2276 0.0461 0.0214 0.100 Uiso 0.31(9) 1 calc GR . P A 1
C20 C 0.2622(15) 0.1644(13) 0.2617(11) 0.073(3) Uani 0.528(12) 1 d D U P A 1
H20A H 0.3253 0.2193 0.3225 0.109 Uiso 0.528(12) 1 calc GR . P A 1
H20B H 0.2348 0.0928 0.2601 0.109 Uiso 0.528(12) 1 calc GR . P A 1
H20C H 0.2068 0.1884 0.2596 0.109 Uiso 0.528(12) 1 calc GR . P A 1
C21 C 0.2197(5) 0.6490(5) 0.3420(4) 0.0313(13) Uani 1 1 d . . . . .
C22 C 0.3090(4) 0.6328(4) 0.3056(4) 0.0236(11) Uani 1 1 d . . . . .
C24 C 0.2723(13) 0.7136(15) 0.4584(10) 0.058(3) Uani 0.547(13) 1 d . U P B 1
H24A H 0.3067 0.6757 0.4809 0.087 Uiso 0.547(13) 1 calc GR . P B 1
H24B H 0.2170 0.7158 0.4853 0.087 Uiso 0.547(13) 1 calc GR . P B 1
H24C H 0.3260 0.7892 0.4812 0.087 Uiso 0.547(13) 1 calc GR . P B 1
C25 C 0.1304(10) 0.5314(12) 0.3070(12) 0.058(3) Uani 0.530(11) 1 d . . P B 1
H25A H 0.1065 0.4864 0.2355 0.088 Uiso 0.530(11) 1 calc GR . P B 1
H25B H 0.0698 0.5369 0.3237 0.088 Uiso 0.530(11) 1 calc GR . P B 1
H25C H 0.1584 0.4967 0.3396 0.088 Uiso 0.530(11) 1 calc GR . P B 1
C26 C 0.2851(4) 0.7392(5) -0.0179(4) 0.0249(11) Uani 1 1 d . . . . .
C27 C 0.3603(4) 0.6883(4) 0.0002(3) 0.0205(11) Uani 1 1 d . . . . .
C28 C 0.2658(5) 0.7946(5) 0.0783(4) 0.0374(14) Uani 1 1 d . . . . .
H28A H 0.2382 0.7402 0.0998 0.056 Uiso 1 1 calc GR . . . .
H28B H 0.2138 0.8209 0.0653 0.056 Uiso 1 1 calc GR . . . .
H28C H 0.3335 0.8572 0.1301 0.056 Uiso 1 1 calc GR . . . .
C29 C 0.1762(5) 0.6408(6) -0.1003(5) 0.0481(17) Uani 1 1 d . . . . .
H29A H 0.1890 0.5989 -0.1576 0.072 Uiso 1 1 calc GR . . . .
H29B H 0.1288 0.6697 -0.1195 0.072 Uiso 1 1 calc GR . . . .
H29C H 0.1425 0.5921 -0.0753 0.072 Uiso 1 1 calc GR . . . .
C30 C 0.3348(6) 0.8254(6) -0.0509(5) 0.0483(18) Uani 1 1 d . . . . .
H30A H 0.4054 0.8833 -0.0005 0.072 Uiso 1 1 calc GR . . . .
H30B H 0.2881 0.8589 -0.0595 0.072 Uiso 1 1 calc GR . . . .
H30C H 0.3421 0.7883 -0.1133 0.072 Uiso 1 1 calc GR . . . .
C31 C 0.9380(4) 0.7480(5) 0.0952(4) 0.0323(13) Uani 1 1 d . . . . .
C32 C 0.8293(4) 0.7298(4) 0.1087(4) 0.0249(11) Uani 1 1 d . . . . .
C33 C 0.9452(5) 0.7796(7) 0.0131(5) 0.059(2) Uani 1 1 d . . . . .
H33A H 0.8853 0.7211 -0.0489 0.088 Uiso 1 1 calc GR . . . .
H33B H 1.0128 0.7880 0.0048 0.088 Uiso 1 1 calc GR . . . .
H33C H 0.9421 0.8495 0.0316 0.088 Uiso 1 1 calc GR . . . .
C34 C 1.0333(5) 0.8388(6) 0.1934(5) 0.0503(18) Uani 1 1 d . . . . .
H34A H 1.0333 0.9100 0.2115 0.075 Uiso 1 1 calc GR . . . .
H34B H 1.1005 0.8440 0.1856 0.075 Uiso 1 1 calc GR . . . .
H34C H 1.0264 0.8196 0.2454 0.075 Uiso 1 1 calc GR . . . .
C35 C 0.9412(6) 0.6345(6) 0.0652(6) 0.0558(19) Uani 1 1 d . . . . .
H35A H 0.9434 0.6185 0.1198 0.084 Uiso 1 1 calc GR . . . .
H35B H 1.0050 0.6395 0.0502 0.084 Uiso 1 1 calc GR . . . .
H35C H 0.8771 0.5752 0.0070 0.084 Uiso 1 1 calc GR . . . .
C36 C 0.6096(5) 0.5606(5) 0.4787(4) 0.0267(12) Uani 1 1 d . . . . .
C37 C 0.6913(5) 0.5664(6) 0.5564(4) 0.0420(16) Uani 1 1 d . . . . .
H37A H 0.6730 0.4917 0.5464 0.063 Uiso 1 1 calc GR . . . .
H37B H 0.6933 0.6124 0.6212 0.063 Uiso 1 1 calc GR . . . .
H37C H 0.7616 0.5989 0.5532 0.063 Uiso 1 1 calc GR . . . .
C38 C 0.977(2) 0.204(2) 0.327(2) 0.133(6) Uani 0.5 1 d . U P . .
H38A H 1.0526 0.2327 0.3671 0.159 Uiso 0.5 1 calc R . P . .
H38B H 0.9330 0.1562 0.3494 0.159 Uiso 0.5 1 calc R . P . .
N1 N 0.7375(3) 0.5861(4) 0.2878(3) 0.0236(9) Uani 1 1 d . . . . .
N2 N 0.7250(3) 0.8106(4) 0.3504(3) 0.0266(10) Uani 1 1 d . . . . .
N3 N 0.5382(3) 0.8495(3) 0.2324(3) 0.0214(9) Uani 1 1 d . . . . .
N4 N 0.5445(4) 0.5536(4) 0.4172(3) 0.0265(10) Uani 1 1 d . . . . .
O1 O 0.3868(3) 0.5027(3) 0.1356(2) 0.0181(7) Uani 1 1 d . . . . .
H1 H 0.3166 0.4675 0.1070 0.022 Uiso 1 1 d R . . . .
O2 O 0.6032(3) 0.5382(3) 0.0680(2) 0.0185(7) Uani 1 1 d . . . . .
H2A H 0.6385 0.5035 0.0421 0.022 Uiso 1 1 d R . . . .
O3 O 0.5552(3) 0.4752(3) 0.2109(2) 0.0244(8) Uani 1 1 d . . . . .
O4 O 0.5572(3) 0.6795(3) 0.2985(3) 0.0314(9) Uani 1 1 d . . . . .
O5 O 0.5868(3) 0.7287(3) 0.1377(2) 0.0196(7) Uani 1 1 d . . . . .
O6 O 0.3732(3) 0.2592(3) 0.0966(3) 0.0267(8) Uani 1 1 d . . . . .
O7 O 0.3576(3) 0.3526(3) 0.2403(3) 0.0297(9) Uani 1 1 d . . . . .
O8 O 0.3475(3) 0.5747(3) 0.3284(2) 0.0243(8) Uani 1 1 d . . . . .
O9 O 0.3369(3) 0.6784(3) 0.2540(3) 0.0259(8) Uani 1 1 d . . . . .
O10 O 0.3430(3) 0.6356(3) 0.0494(2) 0.0213(7) Uani 1 1 d . . . . .
O11 O 0.4326(3) 0.6966(3) -0.0363(2) 0.0229(8) Uani 1 1 d . . . . .
O12 O 0.8242(3) 0.7291(3) 0.1883(2) 0.0311(9) Uani 1 1 d . . . . .
O13 O 0.7522(3) 0.7129(3) 0.0392(3) 0.0265(8) Uani 1 1 d . . . . .
C20A C 0.1853(14) 0.1440(15) 0.1911(15) 0.073(3) Uani 0.472(12) 1 d D . P A 2
H20D H 0.2043 0.2050 0.2562 0.109 Uiso 0.472(12) 1 calc GR . P A 2
H20E H 0.1477 0.0733 0.1891 0.109 Uiso 0.472(12) 1 calc GR . P A 2
H20F H 0.1387 0.1486 0.1405 0.109 Uiso 0.472(12) 1 calc GR . P A 2
C18A C 0.3706(19) 0.139(2) 0.232(2) 0.073(3) Uani 0.44(3) 1 d D U P A 2
H18D H 0.4269 0.1374 0.2066 0.110 Uiso 0.44(3) 1 calc GR . P A 2
H18E H 0.3342 0.0695 0.2326 0.110 Uiso 0.44(3) 1 calc GR . P A 2
H18F H 0.4026 0.2010 0.2998 0.110 Uiso 0.44(3) 1 calc GR . P A 2
C19A C 0.228(2) 0.0555(17) 0.0597(15) 0.067(4) Uani 0.69(9) 1 d D . P A 2
H19D H 0.1814 0.0753 0.0244 0.100 Uiso 0.69(9) 1 calc GR . P A 2
H19E H 0.1839 -0.0127 0.0590 0.100 Uiso 0.69(9) 1 calc GR . P A 2
H19F H 0.2774 0.0440 0.0276 0.100 Uiso 0.69(9) 1 calc GR . P A 2
C24A C 0.2152(16) 0.6313(18) 0.4295(12) 0.058(3) Uani 0.453(13) 1 d . . P B 2
H24D H 0.1890 0.5525 0.4088 0.087 Uiso 0.453(13) 1 calc GR . P B 2
H24E H 0.1667 0.6561 0.4549 0.087 Uiso 0.453(13) 1 calc GR . P B 2
H24F H 0.2870 0.6739 0.4813 0.087 Uiso 0.453(13) 1 calc GR . P B 2
C25A C 0.1117(11) 0.5738(15) 0.2511(13) 0.058(3) Uani 0.470(11) 1 d . . P B 2
H25D H 0.1198 0.5877 0.1967 0.088 Uiso 0.470(11) 1 calc GR . P B 2
H25E H 0.0558 0.5906 0.2686 0.088 Uiso 0.470(11) 1 calc GR . P B 2
H25F H 0.0916 0.4960 0.2307 0.088 Uiso 0.470(11) 1 calc GR . P B 2
C23A C 0.2397(15) 0.7716(14) 0.3759(14) 0.057(4) Uani 0.5 1 d . . P B 2
H23A H 0.3021 0.8221 0.4378 0.085 Uiso 0.5 1 calc GR . P B 2
H23B H 0.1766 0.7781 0.3856 0.085 Uiso 0.5 1 calc GR . P B 2
H23C H 0.2527 0.7909 0.3252 0.085 Uiso 0.5 1 calc GR . P B 2
C23 C 0.1760(15) 0.7083(18) 0.2993(16) 0.067(5) Uani 0.5 1 d . . P B 1
H23D H 0.2315 0.7845 0.3270 0.100 Uiso 0.5 1 calc GR . P B 1
H23E H 0.1139 0.7088 0.3156 0.100 Uiso 0.5 1 calc GR . P B 1
H23F H 0.1543 0.6698 0.2276 0.100 Uiso 0.5 1 calc GR . P B 1

loop_
_atom_site_aniso_label
_atom_site_aniso_U_11
_atom_site_aniso_U_22
_atom_site_aniso_U_33
_atom_site_aniso_U_23
_atom_site_aniso_U_13
_atom_site_aniso_U_12
Gd1 0.01883(14) 0.01751(14) 0.01604(13) 0.00875(10) 0.00663(10) 0.00986(10)
Co1 0.0219(4) 0.0217(4) 0.0183(3) 0.0119(3) 0.0092(3) 0.0122(3)
Co2 0.0215(4) 0.0182(3) 0.0175(3) 0.0096(3) 0.0081(3) 0.0114(3)
Co3 0.0234(4) 0.0214(4) 0.0177(3) 0.0090(3) 0.0028(3) 0.0060(3)
Cl1 0.0307(8) 0.0481(10) 0.0474(9) 0.0200(8) -0.0079(7) 0.0020(7)
Cl2 0.0429(10) 0.0497(11) 0.0639(11) 0.0190(9) 0.0190(9) 0.0125(8)
Cl3 0.0479(9) 0.0361(8) 0.0451(8) 0.0108(7) 0.0249(7) 0.0262(7)
Cl4 0.083(3) 0.054(3) 0.088(3) 0.032(2) -0.015(3) 0.017(2)
Cl5 0.114(4) 0.144(5) 0.213(6) 0.053(4) 0.096(4) 0.058(4)
C1 0.025(3) 0.040(3) 0.022(3) 0.014(2) 0.005(2) 0.012(3)
C2 0.033(3) 0.059(4) 0.030(3) 0.025(3) 0.012(3) 0.031(3)
C3 0.045(4) 0.047(4) 0.036(3) 0.029(3) 0.017(3) 0.031(3)
C4 0.030(3) 0.035(3) 0.032(3) 0.022(3) 0.014(2) 0.017(3)
C5 0.022(3) 0.028(3) 0.016(2) 0.010(2) 0.009(2) 0.015(2)
C6 0.038(4) 0.044(4) 0.049(4) 0.017(3) 0.014(3) 0.016(3)
C7 0.063(5) 0.036(4) 0.039(4) 0.000(3) 0.014(3) 0.008(4)
C8 0.043(4) 0.064(5) 0.042(4) 0.000(4) 0.010(3) 0.022(4)
C9 0.081(5) 0.042(4) 0.033(3) 0.017(3) 0.027(4) 0.037(4)
C10 0.035(3) 0.021(3) 0.021(2) 0.013(2) 0.007(2) 0.015(2)
C11 0.033(3) 0.026(3) 0.027(3) 0.007(2) 0.009(2) 0.016(3)
C12 0.046(4) 0.018(3) 0.047(3) 0.012(3) 0.017(3) 0.017(3)
C13 0.047(4) 0.024(3) 0.051(4) 0.021(3) 0.020(3) 0.009(3)
C14 0.032(3) 0.027(3) 0.032(3) 0.013(2) 0.015(2) 0.012(3)
C15 0.023(3) 0.019(3) 0.019(2) 0.010(2) 0.003(2) 0.009(2)
C16 0.078(3) 0.046(3) 0.065(3) 0.030(2) 0.045(3) 0.025(2)
C17 0.035(3) 0.029(3) 0.040(3) 0.021(3) 0.021(3) 0.017(3)
C18 0.089(5) 0.054(4) 0.076(5) 0.044(4) 0.020(4) 0.026(3)
C19 0.067(6) 0.041(4) 0.091(6) 0.042(5) 0.022(5) 0.018(5)
C20 0.088(6) 0.054(5) 0.074(5) 0.039(4) 0.045(4) 0.013(4)
C21 0.033(3) 0.037(3) 0.039(3) 0.022(3) 0.022(3) 0.022(3)
C22 0.022(3) 0.021(3) 0.020(2) 0.005(2) 0.005(2) 0.009(2)
C24 0.061(7) 0.070(7) 0.051(5) 0.022(5) 0.036(5) 0.041(5)
C25 0.028(5) 0.063(7) 0.077(8) 0.026(6) 0.024(5) 0.020(5)
C26 0.032(3) 0.030(3) 0.028(3) 0.021(2) 0.015(2) 0.022(3)
C27 0.026(3) 0.017(3) 0.019(2) 0.006(2) 0.007(2) 0.014(2)
C28 0.050(4) 0.049(4) 0.039(3) 0.026(3) 0.026(3) 0.040(3)
C29 0.036(4) 0.058(4) 0.047(4) 0.020(3) 0.002(3) 0.031(3)
C30 0.067(5) 0.064(5) 0.073(5) 0.056(4) 0.046(4) 0.054(4)
C31 0.020(3) 0.038(3) 0.035(3) 0.017(3) 0.009(2) 0.011(3)
C32 0.021(3) 0.018(3) 0.029(3) 0.006(2) 0.010(2) 0.008(2)
C33 0.034(4) 0.096(6) 0.060(4) 0.054(5) 0.025(3) 0.024(4)
C34 0.024(3) 0.058(5) 0.050(4) 0.024(3) 0.006(3) 0.008(3)
C35 0.040(4) 0.046(4) 0.080(5) 0.022(4) 0.029(4) 0.026(3)
C36 0.035(3) 0.031(3) 0.024(3) 0.015(2) 0.018(3) 0.018(3)
C37 0.040(4) 0.069(5) 0.030(3) 0.027(3) 0.015(3) 0.033(3)
C38 0.125(7) 0.134(7) 0.141(7) 0.072(5) 0.056(5) 0.053(5)
N1 0.022(2) 0.027(2) 0.017(2) 0.0091(18) 0.0030(18) 0.011(2)
N2 0.020(2) 0.035(3) 0.023(2) 0.017(2) 0.0049(18) 0.009(2)
N3 0.025(2) 0.022(2) 0.019(2) 0.0083(18) 0.0074(18) 0.0138(19)
N4 0.033(3) 0.034(3) 0.020(2) 0.016(2) 0.013(2) 0.019(2)
O1 0.0204(18) 0.0188(18) 0.0167(16) 0.0093(14) 0.0064(14) 0.0104(15)
O2 0.0186(17) 0.0177(17) 0.0177(16) 0.0081(14) 0.0050(14) 0.0085(14)
O3 0.0238(19) 0.038(2) 0.0194(17) 0.0154(16) 0.0108(15) 0.0204(17)
O4 0.024(2) 0.032(2) 0.034(2) 0.0230(18) 0.0017(17) 0.0066(17)
O5 0.0231(18) 0.0190(18) 0.0179(16) 0.0082(14) 0.0085(14) 0.0114(15)
O6 0.039(2) 0.0222(19) 0.0272(18) 0.0148(16) 0.0169(17) 0.0166(17)
O7 0.040(2) 0.024(2) 0.034(2) 0.0164(17) 0.0223(18) 0.0174(18)
O8 0.028(2) 0.031(2) 0.0267(18) 0.0187(16) 0.0152(16) 0.0190(17)
O9 0.034(2) 0.030(2) 0.0288(19) 0.0184(17) 0.0182(17) 0.0219(18)
O10 0.0228(19) 0.0222(18) 0.0208(17) 0.0125(15) 0.0059(14) 0.0117(15)
O11 0.0247(19) 0.029(2) 0.0252(18) 0.0158(16) 0.0121(16) 0.0187(16)
O12 0.025(2) 0.041(2) 0.0207(18) 0.0124(17) 0.0070(16) 0.0129(18)
O13 0.0167(18) 0.031(2) 0.0309(19) 0.0184(17) 0.0081(16) 0.0076(16)
C20A 0.088(6) 0.054(5) 0.074(5) 0.039(4) 0.045(4) 0.013(4)
C18A 0.089(5) 0.054(4) 0.076(5) 0.044(4) 0.020(4) 0.026(3)
C19A 0.067(6) 0.041(4) 0.091(6) 0.042(5) 0.022(5) 0.018(5)
C24A 0.061(7) 0.070(7) 0.051(5) 0.022(5) 0.036(5) 0.041(5)
C25A 0.028(5) 0.063(7) 0.077(8) 0.026(6) 0.024(5) 0.020(5)
C23A 0.072(12) 0.061(11) 0.089(12) 0.047(10) 0.063(10) 0.055(10)
C23 0.077(13) 0.108(16) 0.113(14) 0.088(14) 0.076(12) 0.083(13)

loop_
_atom_type_symbol
_atom_type_description
_atom_type_scat_dispersion_real
_atom_type_scat_dispersion_imag
_atom_type_scat_source
C C 0.0033 0.0016 'International Tables Vol C Tables 4.2.6.8 and 6.1.1.4'
H H 0.0000 0.0000 'International Tables Vol C Tables 4.2.6.8 and 6.1.1.4'
N N 0.0061 0.0033 'International Tables Vol C Tables 4.2.6.8 and 6.1.1.4'
O O 0.0106 0.0060 'International Tables Vol C Tables 4.2.6.8 and 6.1.1.4'
Cl Cl 0.1484 0.1585 'International Tables Vol C Tables 4.2.6.8 and 6.1.1.4'
Co Co 0.3494 0.9721 'International Tables Vol C Tables 4.2.6.8 and 6.1.1.4'
Gd Gd -0.1653 3.9035 'International Tables Vol C Tables 4.2.6.8 and 6.1.1.4'

loop_
_geom_angle_atom_site_label_1
_geom_angle_atom_site_label_2
_geom_angle_atom_site_label_3
_geom_angle
_geom_angle_site_symmetry_1
_geom_angle_site_symmetry_3
Co1 Gd1 Gd1 105.369(15) . 2_665
O1 Gd1 Gd1 83.37(8) . 2_665
O1 Gd1 Co1 35.77(7) . .
O1 Gd1 O2 90.49(11) . .
O1 Gd1 O2 78.76(11) . 2_665
O1 Gd1 O3 68.17(11) . .
O1 Gd1 O5 141.08(11) . 2_665
O1 Gd1 O11 144.92(11) . 2_665
O1 Gd1 O13 74.36(12) . 2_665
O2 Gd1 Gd1 35.68(7) . 2_665
O2 Gd1 Gd1 34.86(7) 2_665 2_665
O2 Gd1 Co1 112.99(8) 2_665 .
O2 Gd1 Co1 92.22(8) . .
O2 Gd1 O2 70.54(12) . 2_665
O2 Gd1 O3 72.00(11) . .
O2 Gd1 O5 94.44(11) . 2_665
O2 Gd1 O11 80.12(12) . 2_665
O3 Gd1 Gd1 101.64(9) . 2_665
O3 Gd1 Co1 36.67(8) . .
O3 Gd1 O2 128.97(11) . 2_665
O5 Gd1 Gd1 78.64(8) 2_665 2_665
O5 Gd1 Co1 172.74(8) 2_665 .
O5 Gd1 O2 66.79(11) 2_665 2_665
O5 Gd1 O3 149.30(11) 2_665 .
O6 Gd1 Gd1 171.81(8) . 2_665
O6 Gd1 Co1 66.58(8) . .
O6 Gd1 O1 88.84(11) . .
O6 Gd1 O2 145.43(12) . 2_665
O6 Gd1 O2 142.42(12) . .
O6 Gd1 O3 72.95(12) . .
O6 Gd1 O5 109.20(12) . 2_665
O6 Gd1 O11 79.12(12) . 2_665
O6 Gd1 O13 70.79(12) . 2_665
O11 Gd1 Gd1 105.94(8) 2_665 2_665
O11 Gd1 Co1 110.35(8) 2_665 .
O11 Gd1 O2 127.74(11) 2_665 2_665
O11 Gd1 O3 76.79(11) 2_665 .
O11 Gd1 O5 73.74(11) 2_665 2_665
O13 Gd1 Gd1 109.26(8) 2_665 2_665
O13 Gd1 Co1 93.43(9) 2_665 .
O13 Gd1 O2 74.80(11) 2_665 2_665
O13 Gd1 O2 144.27(12) 2_665 .
O13 Gd1 O3 127.46(12) 2_665 .
O13 Gd1 O5 79.46(12) 2_665 2_665
O13 Gd1 O11 129.87(12) 2_665 2_665
N4 Co1 Gd1 133.43(12) . .
N4 Co1 O4 91.12(16) . .
O1 Co1 Gd1 41.34(9) . .
O1 Co1 N4 167.38(16) . .
O1 Co1 O3 79.34(13) . .
O1 Co1 O4 78.45(13) . .
O3 Co1 Gd1 43.27(9) . .
O3 Co1 N4 91.94(15) . .
O3 Co1 O4 79.94(15) . .
O4 Co1 Gd1 91.97(10) . .
O7 Co1 Gd1 80.67(10) . .
O7 Co1 N4 90.22(16) . .
O7 Co1 O1 98.99(14) . .
O7 Co1 O3 91.11(15) . .
O7 Co1 O4 170.99(15) . .
O8 Co1 Gd1 132.52(10) . .
O8 Co1 N4 93.65(15) . .
O8 Co1 O1 93.97(13) . .
O8 Co1 O3 171.05(14) . .
O8 Co1 O4 92.96(15) . .
O8 Co1 O7 95.85(15) . .
N3 Co2 O5 60.14(14) . .
O1 Co2 N3 164.57(15) . .
O1 Co2 O4 79.19(14) . .
O1 Co2 O5 105.51(12) . .
O4 Co2 N3 92.63(15) . .
O4 Co2 O5 82.86(13) . .
O9 Co2 N3 102.47(15) . .
O9 Co2 O1 91.41(14) . .
O9 Co2 O4 95.59(15) . .
O9 Co2 O5 162.32(14) . .
O9 Co2 O10 97.44(14) . .
O10 Co2 N3 95.49(14) . .
O10 Co2 O1 89.27(13) . .
O10 Co2 O4 162.79(15) . .
O10 Co2 O5 88.06(12) . .
N1 Co3 O5 162.54(15) . .
N2 Co3 N1 92.16(16) . .
N2 Co3 O5 86.97(14) . .
O2 Co3 N1 100.36(14) . .
O2 Co3 N2 160.91(15) . .
O2 Co3 O5 76.75(12) . .
O12 Co3 N1 95.87(16) . .
O12 Co3 N2 99.82(16) . .
O12 Co3 O2 93.22(14) . .
O12 Co3 O5 101.46(14) . .
C2 C1 Cl1 118.8(4) . .
N1 C1 Cl1 116.2(4) . .
N1 C1 C2 125.0(5) . .
C1 C2 H2 121.7 . .
C1 C2 C3 116.6(5) . .
C3 C2 H2 121.7 . .
C2 C3 H3 120.0 . .
C4 C3 C2 120.0(5) . .
C4 C3 H3 120.0 . .
C3 C4 H4 120.2 . .
C3 C4 C5 119.6(5) . .
C5 C4 H4 120.2 . .
N1 C5 C4 121.1(5) . .
O3 C5 C4 122.6(5) . .
O3 C5 N1 116.2(4) . .
C7 C6 Cl2 120.5(5) . .
N2 C6 Cl2 114.2(5) . .
N2 C6 C7 125.2(6) . .
C6 C7 H7 121.8 . .
C8 C7 C6 116.4(6) . .
C8 C7 H7 121.8 . .
C7 C8 H8 119.1 . .
C9 C8 C7 121.9(7) . .
C9 C8 H8 119.1 . .
C8 C9 H9 120.4 . .
C8 C9 C10 119.1(7) . .
C10 C9 H9 120.4 . .
N2 C10 C9 123.6(5) . .
O4 C10 C9 122.6(5) . .
O4 C10 N2 113.8(5) . .
C12 C11 Cl3 119.9(4) . .
N3 C11 Cl3 115.2(4) . .
N3 C11 C12 125.0(5) . .
C11 C12 H12 121.5 . .
C11 C12 C13 116.9(5) . .
C13 C12 H12 121.5 . .
C12 C13 H13 119.9 . .
C14 C13 C12 120.3(6) . .
C14 C13 H13 119.9 . .
C13 C14 H14 121.0 . .
C15 C14 C13 118.0(5) . .
C15 C14 H14 121.0 . .
N3 C15 C14 122.7(5) . .
O5 C15 C14 124.5(5) . .
O5 C15 N3 112.8(4) . .
C17 C16 C18 102.2(8) . .
C17 C16 C20 114.2(8) . .
C17 C16 C20A 106.5(8) . .
C17 C16 C19A 107.9(12) . .
C19 C16 C17 115(3) . .
C19 C16 C18 110(3) . .
C19 C16 C20 111(3) . .
C20 C16 C18 103.5(13) . .
C18A C16 C17 112.5(11) . .
C18A C16 C20A 118.7(16) . .
C18A C16 C19A 116.7(16) . .
C19A C16 C20A 92.4(17) . .
O6 C17 C16 116.9(5) . .
O6 C17 O7 125.3(5) . .
O7 C17 C16 117.9(5) . .
C16 C18 H18A 109.5 . .
C16 C18 H18B 109.5 . .
C16 C18 H18C 109.5 . .
H18A C18 H18B 109.5 . .
H18A C18 H18C 109.5 . .
H18B C18 H18C 109.5 . .
C16 C19 H19A 109.5 . .
C16 C19 H19B 109.5 . .
C16 C19 H19C 109.5 . .
H19A C19 H19B 109.5 . .
H19A C19 H19C 109.5 . .
H19B C19 H19C 109.5 . .
C16 C20 H20A 109.5 . .
C16 C20 H20B 109.5 . .
C16 C20 H20C 109.5 . .
H20A C20 H20B 109.5 . .
H20A C20 H20C 109.5 . .
H20B C20 H20C 109.5 . .
C22 C21 C24 106.0(6) . .
C22 C21 C23A 109.2(7) . .
C25 C21 C22 106.5(6) . .
C25 C21 C24 109.0(9) . .
C24A C21 C22 114.9(8) . .
C24A C21 C25A 113.2(11) . .
C24A C21 C23A 106.0(11) . .
C25A C21 C22 107.2(7) . .
C25A C21 C23A 105.9(10) . .
C23 C21 C22 110.7(7) . .
C23 C21 C24 113.6(11) . .
C23 C21 C25 110.6(11) . .
O8 C22 C21 118.2(5) . .
O9 C22 C21 116.3(5) . .
O9 C22 O8 125.6(5) . .
C21 C24 H24A 109.5 . .
C21 C24 H24B 109.5 . .
C21 C24 H24C 109.5 . .
H24A C24 H24B 109.5 . .
H24A C24 H24C 109.5 . .
H24B C24 H24C 109.5 . .
C21 C25 H25A 109.5 . .
C21 C25 H25B 109.5 . .
C21 C25 H25C 109.5 . .
H25A C25 H25B 109.5 . .
H25A C25 H25C 109.5 . .
H25B C25 H25C 109.5 . .
C27 C26 C28 109.6(4) . .
C27 C26 C29 106.5(4) . .
C28 C26 C29 108.9(5) . .
C30 C26 C27 110.3(4) . .
C30 C26 C28 110.7(5) . .
C30 C26 C29 110.8(5) . .
O10 C27 C26 117.1(4) . .
O11 C27 C26 119.5(4) . .
O11 C27 O10 123.3(4) . .
C26 C28 H28A 109.5 . .
C26 C28 H28B 109.5 . .
C26 C28 H28C 109.5 . .
H28A C28 H28B 109.5 . .
H28A C28 H28C 109.5 . .
H28B C28 H28C 109.5 . .
C26 C29 H29A 109.5 . .
C26 C29 H29B 109.5 . .
C26 C29 H29C 109.5 . .
H29A C29 H29B 109.5 . .
H29A C29 H29C 109.5 . .
H29B C29 H29C 109.5 . .
C26 C30 H30A 109.5 . .
C26 C30 H30B 109.5 . .
C26 C30 H30C 109.5 . .
H30A C30 H30B 109.5 . .
H30A C30 H30C 109.5 . .
H30B C30 H30C 109.5 . .
C32 C31 C35 106.2(5) . .
C33 C31 C32 111.2(5) . .
C33 C31 C35 109.8(6) . .
C34 C31 C32 110.5(5) . .
C34 C31 C33 110.1(5) . .
C34 C31 C35 108.9(5) . .
O12 C32 C31 116.4(5) . .
O13 C32 C31 118.2(5) . .
O13 C32 O12 125.3(5) . .
C31 C33 H33A 109.5 . .
C31 C33 H33B 109.5 . .
C31 C33 H33C 109.5 . .
H33A C33 H33B 109.5 . .
H33A C33 H33C 109.5 . .
H33B C33 H33C 109.5 . .
C31 C34 H34A 109.5 . .
C31 C34 H34B 109.5 . .
C31 C34 H34C 109.5 . .
H34A C34 H34B 109.5 . .
H34A C34 H34C 109.5 . .
H34B C34 H34C 109.5 . .
C31 C35 H35A 109.5 . .
C31 C35 H35B 109.5 . .
C31 C35 H35C 109.5 . .
H35A C35 H35B 109.5 . .
H35A C35 H35C 109.5 . .
H35B C35 H35C 109.5 . .
N4 C36 C37 178.5(6) . .
C36 C37 H37A 109.5 . .
C36 C37 H37B 109.5 . .
C36 C37 H37C 109.5 . .
H37A C37 H37B 109.5 . .
H37A C37 H37C 109.5 . .
H37B C37 H37C 109.5 . .
Cl4 C38 H38A 108.0 . .
Cl4 C38 H38B 108.0 . .
Cl5 C38 Cl4 117.3(16) . .
Cl5 C38 H38A 108.0 . .
Cl5 C38 H38B 108.0 . .
H38A C38 H38B 107.2 . .
C1 N1 Co3 134.1(4) . .
C1 N1 C5 117.6(5) . .
C5 N1 Co3 108.1(3) . .
C6 N2 Co3 144.2(4) . .
C10 N2 Co3 102.3(3) . .
C10 N2 C6 113.4(5) . .
C11 N3 Co2 146.6(4) . .
C11 N3 C15 117.0(5) . .
C15 N3 Co2 96.1(3) . .
C36 N4 Co1 161.7(4) . .
Gd1 O1 H1 104.0 . .
Co1 O1 Gd1 102.89(13) . .
Co1 O1 Co2 96.82(13) . .
Co1 O1 H1 114.9 . .
Co2 O1 Gd1 128.79(15) . .
Co2 O1 H1 109.5 . .
Gd1 O2 Gd1 109.46(12) . 2_665
Gd1 O2 H2A 100.0 . .
Gd1 O2 H2A 106.4 2_665 .
Co3 O2 Gd1 117.99(14) . .
Co3 O2 Gd1 105.88(14) . 2_665
Co3 O2 H2A 116.6 . .
Co1 O3 Gd1 100.06(13) . .
C5 O3 Gd1 133.9(3) . .
C5 O3 Co1 125.5(3) . .
Co2 O4 Co1 93.76(14) . .
C10 O4 Co1 138.1(3) . .
C10 O4 Co2 121.9(3) . .
Co2 O5 Gd1 117.24(14) . 2_665
Co3 O5 Gd1 100.92(12) . 2_665
Co3 O5 Co2 98.24(12) . .
C15 O5 Gd1 124.6(3) . 2_665
C15 O5 Co2 90.5(3) . .
C15 O5 Co3 122.7(3) . .
C17 O6 Gd1 137.5(4) . .
C17 O7 Co1 127.7(3) . .
C22 O8 Co1 128.0(3) . .
C22 O9 Co2 130.8(3) . .
C27 O10 Co2 128.5(3) . .
C27 O11 Gd1 130.0(3) . 2_665
C32 O12 Co3 125.5(3) . .
C32 O13 Gd1 141.3(3) . 2_665
C16 C20A H20D 109.5 . .
C16 C20A H20E 109.5 . .
C16 C20A H20F 109.5 . .
H20D C20A H20E 109.5 . .
H20D C20A H20F 109.5 . .
H20E C20A H20F 109.5 . .
C16 C18A H18D 109.5 . .
C16 C18A H18E 109.5 . .
C16 C18A H18F 109.5 . .
H18D C18A H18E 109.5 . .
H18D C18A H18F 109.5 . .
H18E C18A H18F 109.5 . .
C16 C19A H19D 109.5 . .
C16 C19A H19E 109.5 . .
C16 C19A H19F 109.5 . .
H19D C19A H19E 109.5 . .
H19D C19A H19F 109.5 . .
H19E C19A H19F 109.5 . .
C21 C24A H24D 109.5 . .
C21 C24A H24E 109.5 . .
C21 C24A H24F 109.5 . .
H24D C24A H24E 109.5 . .
H24D C24A H24F 109.5 . .
H24E C24A H24F 109.5 . .
C21 C25A H25D 109.5 . .
C21 C25A H25E 109.5 . .
C21 C25A H25F 109.5 . .
H25D C25A H25E 109.5 . .
H25D C25A H25F 109.5 . .
H25E C25A H25F 109.5 . .
C21 C23A H23A 109.5 . .
C21 C23A H23B 109.5 . .
C21 C23A H23C 109.5 . .
H23A C23A H23B 109.5 . .
H23A C23A H23C 109.5 . .
H23B C23A H23C 109.5 . .
C21 C23 H23D 109.5 . .
C21 C23 H23E 109.5 . .
C21 C23 H23F 109.5 . .
H23D C23 H23E 109.5 . .
H23D C23 H23F 109.5 . .
H23E C23 H23F 109.5 . .

loop_
_geom_bond_atom_site_label_1
_geom_bond_atom_site_label_2
_geom_bond_distance
_geom_bond_site_symmetry_2
Gd1 Gd1 3.9350(5) 2_665
Gd1 Co1 3.4598(7) .
Gd1 O1 2.344(3) .
Gd1 O2 2.434(3) 2_665
Gd1 O2 2.385(3) .
Gd1 O3 2.409(3) .
Gd1 O5 2.404(3) 2_665
Gd1 O6 2.324(3) .
Gd1 O11 2.398(3) 2_665
Gd1 O13 2.382(3) 2_665
Co1 N4 2.104(4) .
Co1 O1 2.075(3) .
Co1 O3 2.099(3) .
Co1 O4 2.150(4) .
Co1 O7 2.061(4) .
Co1 O8 2.041(3) .
Co2 N3 2.145(4) .
Co2 O1 2.083(3) .
Co2 O4 2.110(3) .
Co2 O5 2.290(3) .
Co2 O9 1.997(3) .
Co2 O10 2.030(3) .
Co3 N1 2.173(4) .
Co3 N2 2.124(5) .
Co3 O2 2.044(3) .
Co3 O5 2.238(3) .
Co3 O12 2.001(4) .
Cl1 C1 1.734(6) .
Cl2 C6 1.754(7) .
Cl3 C11 1.739(6) .
Cl4 C38 1.68(3) .
Cl5 C38 1.66(3) .
C1 C2 1.377(8) .
C1 N1 1.330(7) .
C2 H2 0.9300 .
C2 C3 1.393(9) .
C3 H3 0.9300 .
C3 C4 1.368(8) .
C4 H4 0.9300 .
C4 C5 1.393(7) .
C5 N1 1.356(7) .
C5 O3 1.300(6) .
C6 C7 1.394(9) .
C6 N2 1.375(8) .
C7 H7 0.9300 .
C7 C8 1.348(10) .
C8 H8 0.9300 .
C8 C9 1.306(10) .
C9 H9 0.9300 .
C9 C10 1.417(8) .
C10 N2 1.325(7) .
C10 O4 1.295(6) .
C11 C12 1.358(8) .
C11 N3 1.341(7) .
C12 H12 0.9300 .
C12 C13 1.395(9) .
C13 H13 0.9300 .
C13 C14 1.384(8) .
C14 H14 0.9300 .
C14 C15 1.379(7) .
C15 N3 1.352(6) .
C15 O5 1.320(6) .
C16 C17 1.532(9) .
C16 C18 1.595(15) .
C16 C19 1.477(19) .
C16 C20 1.536(12) .
C16 C20A 1.600(14) .
C16 C18A 1.423(15) .
C16 C19A 1.558(15) .
C17 O6 1.242(6) .
C17 O7 1.267(7) .
C18 H18A 0.9600 .
C18 H18B 0.9600 .
C18 H18C 0.9600 .
C19 H19A 0.9600 .
C19 H19B 0.9600 .
C19 H19C 0.9600 .
C20 H20A 0.9600 .
C20 H20B 0.9600 .
C20 H20C 0.9600 .
C21 C22 1.533(7) .
C21 C24 1.549(14) .
C21 C25 1.522(15) .
C21 C24A 1.486(17) .
C21 C25A 1.528(16) .
C21 C23A 1.545(16) .
C21 C23 1.483(15) .
C22 O8 1.263(6) .
C22 O9 1.258(6) .
C24 H24A 0.9600 .
C24 H24B 0.9600 .
C24 H24C 0.9600 .
C25 H25A 0.9600 .
C25 H25B 0.9600 .
C25 H25C 0.9600 .
C26 C27 1.528(7) .
C26 C28 1.532(7) .
C26 C29 1.532(8) .
C26 C30 1.528(8) .
C27 O10 1.271(6) .
C27 O11 1.252(6) .
C28 H28A 0.9600 .
C28 H28B 0.9600 .
C28 H28C 0.9600 .
C29 H29A 0.9600 .
C29 H29B 0.9600 .
C29 H29C 0.9600 .
C30 H30A 0.9600 .
C30 H30B 0.9600 .
C30 H30C 0.9600 .
C31 C32 1.534(7) .
C31 C33 1.521(8) .
C31 C34 1.518(8) .
C31 C35 1.547(9) .
C32 O12 1.257(6) .
C32 O13 1.250(6) .
C33 H33A 0.9600 .
C33 H33B 0.9600 .
C33 H33C 0.9600 .
C34 H34A 0.9600 .
C34 H34B 0.9600 .
C34 H34C 0.9600 .
C35 H35A 0.9600 .
C35 H35B 0.9600 .
C35 H35C 0.9600 .
C36 C37 1.452(8) .
C36 N4 1.133(7) .
C37 H37A 0.9600 .
C37 H37B 0.9600 .
C37 H37C 0.9600 .
C38 H38A 0.9700 .
C38 H38B 0.9700 .
O1 H1 0.8620 .
O2 Gd1 2.434(3) 2_665
O2 H2A 0.8709 .
O5 Gd1 2.404(3) 2_665
O11 Gd1 2.398(3) 2_665
O13 Gd1 2.382(3) 2_665
C20A H20D 0.9600 .
C20A H20E 0.9600 .
C20A H20F 0.9600 .
C18A H18D 0.9600 .
C18A H18E 0.9600 .
C18A H18F 0.9600 .
C19A H19D 0.9600 .
C19A H19E 0.9600 .
C19A H19F 0.9600 .
C24A H24D 0.9600 .
C24A H24E 0.9600 .
C24A H24F 0.9600 .
C25A H25D 0.9600 .
C25A H25E 0.9600 .
C25A H25F 0.9600 .
C23A H23A 0.9600 .
C23A H23B 0.9600 .
C23A H23C 0.9600 .
C23 H23D 0.9600 .
C23 H23E 0.9600 .
C23 H23F 0.9600 .

loop_
_geom_torsion_atom_site_label_1
_geom_torsion_atom_site_label_2
_geom_torsion_atom_site_label_3
_geom_torsion_atom_site_label_4
_geom_torsion
_geom_torsion_site_symmetry_4
Cl1 C1 C2 C3 176.6(4) .
Cl1 C1 N1 Co3 11.2(7) .
Cl1 C1 N1 C5 -174.4(4) .
Cl2 C6 C7 C8 176.8(6) .
Cl2 C6 N2 Co3 10.4(10) .
Cl2 C6 N2 C10 -172.9(4) .
Cl3 C11 C12 C13 178.4(5) .
Cl3 C11 N3 Co2 13.4(8) .
Cl3 C11 N3 C15 -176.0(4) .
C1 C2 C3 C4 -0.2(8) .
C2 C1 N1 Co3 -170.4(4) .
C2 C1 N1 C5 4.0(8) .
C2 C3 C4 C5 -0.1(8) .
C3 C4 C5 N1 2.5(8) .
C3 C4 C5 O3 -174.8(5) .
C4 C5 N1 Co3 171.5(4) .
C4 C5 N1 C1 -4.3(7) .
C4 C5 O3 Gd1 -86.2(6) .
C4 C5 O3 Co1 83.9(6) .
C6 C7 C8 C9 -0.6(13) .
C7 C6 N2 Co3 -171.5(6) .
C7 C6 N2 C10 5.2(10) .
C7 C8 C9 C10 -1.8(12) .
C8 C9 C10 N2 6.4(10) .
C8 C9 C10 O4 -172.8(6) .
C9 C10 N2 Co3 170.4(5) .
C9 C10 N2 C6 -7.6(8) .
C9 C10 O4 Co1 -51.0(8) .
C9 C10 O4 Co2 92.9(6) .
C11 C12 C13 C14 -1.4(9) .
C12 C11 N3 Co2 -167.1(5) .
C12 C11 N3 C15 3.5(8) .
C12 C13 C14 C15 1.4(9) .
C13 C14 C15 N3 1.1(8) .
C13 C14 C15 O5 179.6(5) .
C14 C15 N3 Co2 171.4(4) .
C14 C15 N3 C11 -3.4(7) .
C14 C15 O5 Gd1 -47.7(6) 2_665
C14 C15 O5 Co2 -171.8(5) .
C14 C15 O5 Co3 88.0(5) .
C16 C17 O6 Gd1 174.7(4) .
C16 C17 O7 Co1 167.4(4) .
C18 C16 C17 O6 68.7(11) .
C18 C16 C17 O7 -110.8(10) .
C19 C16 C17 O6 -51(4) .
C19 C16 C17 O7 130(4) .
C20 C16 C17 O6 179.8(10) .
C20 C16 C17 O7 0.2(12) .
C21 C22 O8 Co1 169.9(3) .
C21 C22 O9 Co2 -176.4(3) .
C24 C21 C22 O8 62.5(9) .
C24 C21 C22 O9 -118.3(8) .
C25 C21 C22 O8 -53.6(9) .
C25 C21 C22 O9 125.7(8) .
C26 C27 O10 Co2 -116.1(4) .
C26 C27 O11 Gd1 -175.5(3) 2_665
C28 C26 C27 O10 42.2(6) .
C28 C26 C27 O11 -140.1(5) .
C29 C26 C27 O10 -75.4(6) .
C29 C26 C27 O11 102.2(6) .
C30 C26 C27 O10 164.3(5) .
C30 C26 C27 O11 -18.1(7) .
C31 C32 O12 Co3 -163.5(4) .
C31 C32 O13 Gd1 150.8(4) 2_665
C33 C31 C32 O12 -164.2(6) .
C33 C31 C32 O13 18.3(7) .
C34 C31 C32 O12 -41.6(7) .
C34 C31 C32 O13 140.9(5) .
C35 C31 C32 O12 76.4(6) .
C35 C31 C32 O13 -101.1(6) .
N1 C1 C2 C3 -1.8(9) .
N1 C5 O3 Gd1 96.4(5) .
N1 C5 O3 Co1 -93.5(5) .
N2 C6 C7 C8 -1.2(12) .
N2 C10 O4 Co1 129.7(5) .
N2 C10 O4 Co2 -86.4(5) .
N3 C11 C12 C13 -1.1(9) .
N3 C15 O5 Gd1 131.0(3) 2_665
N3 C15 O5 Co2 6.8(4) .
N3 C15 O5 Co3 -93.3(4) .
O3 C5 N1 Co3 -11.1(5) .
O3 C5 N1 C1 173.2(4) .
O4 C10 N2 Co3 -10.4(5) .
O4 C10 N2 C6 171.6(5) .
O5 C15 N3 Co2 -7.3(4) .
O5 C15 N3 C11 177.9(4) .
O6 C17 O7 Co1 -12.1(9) .
O7 C17 O6 Gd1 -5.8(10) .
O8 C22 O9 Co2 2.8(8) .
O9 C22 O8 Co1 -9.3(7) .
O10 C27 O11 Gd1 2.0(7) 2_665
O11 C27 O10 Co2 66.4(6) .
O12 C32 O13 Gd1 -26.4(9) 2_665
O13 C32 O12 Co3 13.8(8) .
C20A C16 C17 O6 -131.1(9) .
C20A C16 C17 O7 49.4(10) .
C18A C16 C17 O6 97.2(16) .
C18A C16 C17 O7 -82.3(16) .
C19A C16 C17 O6 -33.0(16) .
C19A C16 C17 O7 147.5(15) .
C24A C21 C22 O8 21.3(11) .
C24A C21 C22 O9 -159.4(10) .
C25A C21 C22 O8 -105.5(9) .
C25A C21 C22 O9 73.8(9) .
C23A C21 C22 O8 140.2(9) .
C23A C21 C22 O9 -40.5(10) .
C23 C21 C22 O8 -173.8(10) .
C23 C21 C22 O9 5.4(12) .
